data_1509332
loop_
_publ_author_name
'Fischer, R.'
'Mueller, B.G.'

_publ_section_title
;
 Synthese und Kristallstruktur von Silber(II)-Fluoriden Ag M(IV) F6 (M(IV)
 = Sn, Ti, Pb, Pd, Pt, Rh)
;
_journal_name_full 'Zeitschrift fuer Anorganische und Allgemeine Chemie'
_journal_page_first 445
_journal_page_last 452
_journal_paper_doi 10.1002/1521-3749(200103)627:3<445::AID-ZAAC445>3.0.CO;2-2
_journal_volume 627
_journal_year 2001
_chemical_formula_sum 'Ag F6 Sn'
_chemical_name_systematic 'Ag (Sn F6)'
_space_group_IT_number 2
_symmetry_space_group_name_Hall '-P 1'
_symmetry_space_group_name_H-M 'P -1'
_cell_angle_alpha 115.67
_cell_angle_beta 89.3
_cell_angle_gamma 118.78
_cell_formula_units_Z 1
_cell_length_a 5.204
_cell_length_b 5.253
_cell_length_c 5.632
_cell_volume 117.807
_citation_journal_id_ASTM ZAACAB
_cod_data_source_file silver1-2_249.cif
_cod_data_source_block Ag1F6Sn1
_cod_original_cell_volume 117.8073
_cod_original_formula_sum 'Ag1 F6 Sn1'
_cod_database_code 1509332

loop_
_symmetry_equiv_pos_as_xyz
x,y,z
-x,-y,-z

loop_
_atom_site_label
_atom_site_type_symbol
_atom_site_fract_x
_atom_site_fract_y
_atom_site_fract_z
_atom_site_occupancy
_atom_site_U_iso_or_equiv
F1 F-1 0.2508 0.8537 0.7367 1 0.0
F3 F-1 0.5758 0.4399 0.7232 1 0.0
F2 F-1 0.8644 0.1243 0.7376 1 0.0
Ag1 Ag+2 0 0 0 1 0.0
Sn1 Sn+4 0.5 0 0.5 1 0.0
